data_2208067
loop_
_publ_author_name
'Xin Chen'
'Zhi Fan'
'Ming Yu'
'Zuo-Liang Jing'
'Chun-Hua Diao'
'Qi-Liang Deng'

_publ_section_title
;
 1-(Carbamoylmethyl)-5-oxopyrrolidin-3-yl acetate
;
_journal_coeditor_code GH6031
_journal_issue 2
_journal_name_full 'Acta Crystallographica Section E'
_journal_page_first o478
_journal_page_last o479
_journal_paper_doi 10.1107/S1600536806000122
_journal_volume 62
_journal_year 2006
_chemical_formula_iupac 'C8 H12 N2 O4'
_chemical_formula_moiety 'C8 H12 N2 O4'
_chemical_formula_sum 'C8 H12 N2 O4'
_chemical_formula_weight 200.20
_chemical_name_systematic
;
1-(Carbamoylmethyl)-5-oxopyrrolidin-3-yl acetate
;
_space_group_IT_number 43
_symmetry_cell_setting orthorhombic
_symmetry_space_group_name_Hall 'F 2 -2d'
_symmetry_space_group_name_H-M 'F d d 2'
_atom_sites_solution_hydrogens geom
_atom_sites_solution_primary direct
_atom_sites_solution_secondary difmap
_audit_creation_method SHELXL-97
_cell_angle_alpha 90.00
_cell_angle_beta 90.00
_cell_angle_gamma 90.00
_cell_formula_units_Z 16
_cell_length_a 16.838(9)
_cell_length_b 26.184(14)
_cell_length_c 8.419(5)
_cell_measurement_reflns_used 1534
_cell_measurement_temperature 294(2)
_cell_measurement_theta_max 21.83
_cell_measurement_theta_min 2.81
_cell_volume 3712(4)
_computing_cell_refinement 'SAINT (Bruker, 1999)'
_computing_data_collection 'SMART (Bruker, 1999)'
_computing_data_reduction SAINT
_computing_molecular_graphics 'SHELXTL (Bruker, 1997)'
_computing_publication_material SHELXTL
_computing_structure_refinement 'SHELXL97 (Sheldrick, 1997)'
_computing_structure_solution 'SHELXS97 (Sheldrick, 1997)'
_diffrn_ambient_temperature 294(2)
_diffrn_measured_fraction_theta_full 0.996
_diffrn_measured_fraction_theta_max 0.996
_diffrn_measurement_device_type 'Bruker SMART CCD area-detector'
_diffrn_measurement_method '\f and \w'
_diffrn_radiation_monochromator graphite
_diffrn_radiation_source 'fine-focus sealed tube'
_diffrn_radiation_type MoK\a
_diffrn_radiation_wavelength 0.71073
_diffrn_reflns_av_R_equivalents 0.0291
_diffrn_reflns_av_sigmaI/netI 0.0239
_diffrn_reflns_limit_h_max 21
_diffrn_reflns_limit_h_min -21
_diffrn_reflns_limit_k_max 34
_diffrn_reflns_limit_k_min -19
_diffrn_reflns_limit_l_max 10
_diffrn_reflns_limit_l_min -10
_diffrn_reflns_number 5984
_diffrn_reflns_theta_full 27.71
_diffrn_reflns_theta_max 27.71
_diffrn_reflns_theta_min 2.81
_diffrn_standards_number 0
_exptl_absorpt_coefficient_mu 0.116
_exptl_absorpt_correction_T_max 0.975
_exptl_absorpt_correction_T_min 0.924
_exptl_absorpt_correction_type multi-scan
_exptl_absorpt_process_details '(SADABS; Bruker, 1997)'
_exptl_crystal_colour white
_exptl_crystal_density_diffrn 1.433
_exptl_crystal_density_method 'not measured'
_exptl_crystal_description block
_exptl_crystal_F_000 1696
_exptl_crystal_size_max 0.56
_exptl_crystal_size_mid 0.34
_exptl_crystal_size_min 0.22
_refine_diff_density_max 0.122
_refine_diff_density_min -0.156
_refine_ls_abs_structure_details 'Friedel Pairs merged'
_refine_ls_extinction_method none
_refine_ls_goodness_of_fit_ref 1.041
_refine_ls_hydrogen_treatment mixed
_refine_ls_matrix_type full
_refine_ls_number_parameters 136
_refine_ls_number_reflns 1157
_refine_ls_number_restraints 1
_refine_ls_restrained_S_all 1.041
_refine_ls_R_factor_all 0.0400
_refine_ls_R_factor_gt 0.0309
_refine_ls_shift/su_max 0.001
_refine_ls_shift/su_mean 0.000
_refine_ls_structure_factor_coef Fsqd
_refine_ls_weighting_details 'calc w=1/[\s^2^(Fo^2^)+(0.0537P)^2^] where P=(Fo^2^+2Fc^2^)/3'
_refine_ls_weighting_scheme calc
_refine_ls_wR_factor_gt 0.0786
_refine_ls_wR_factor_ref 0.0821
_reflns_number_gt 929
_reflns_number_total 1157
_reflns_threshold_expression I>2\s(I)
_cod_data_source_file gh6031.cif
_cod_data_source_block I
_cod_depositor_comments
;
The following automatic conversions were performed:
'_symmetry_cell_setting' value 'Orthorhombic' changed to 'orthorhombic'
according to '/home/saulius/struct/CIF-dictionaries/cif_core.dic'
dictionary named 'cif_core.dic' version 2.4.1 from 2010-06-29.

Automatic conversion script
Id: cif_fix_enum 1527 2010-12-29 10:47:43Z saulius 

The following automatic conversions were performed:

'_symmetry_cell_setting' value 'Orthorhombic' changed to
'orthorhombic' according to
/home/saulius/struct/CIF-dictionaries/cif_core.dic dictionary named
'cif_core.dic' version 2.4.1 from 2010-06-29.

Automatic conversion script
Id: cif_fix_values 1715 2011-07-08 13:25:40Z adriana 
;
_cod_original_cell_volume 3712(3)
_cod_database_code 2208067
_cod_database_fobs_code 2208067

loop_
_symmetry_equiv_pos_as_xyz
'x, y, z'
'-x, -y, z'
'x+1/4, -y+1/4, z+1/4'
'-x+1/4, y+1/4, z+1/4'
'x, y+1/2, z+1/2'
'-x, -y+1/2, z+1/2'
'x+1/4, -y+3/4, z+3/4'
'-x+1/4, y+3/4, z+3/4'
'x+1/2, y, z+1/2'
'-x+1/2, -y, z+1/2'
'x+3/4, -y+1/4, z+3/4'
'-x+3/4, y+1/4, z+3/4'
'x+1/2, y+1/2, z'
'-x+1/2, -y+1/2, z'
'x+3/4, -y+3/4, z+1/4'
'-x+3/4, y+3/4, z+1/4'

loop_
_atom_site_label
_atom_site_fract_x
_atom_site_fract_y
_atom_site_fract_z
_atom_site_U_iso_or_equiv
_atom_site_adp_type
_atom_site_calc_flag
_atom_site_refinement_flags
_atom_site_occupancy
_atom_site_type_symbol
O1 -0.08196(8) 0.39630(6) 0.1799(2) 0.0548(4) Uani d . 1 O
O2 -0.05504(10) 0.28254(6) 0.4490(2) 0.0521(4) Uani d . 1 O
O3 0.05305(8) 0.40066(6) 0.60059(19) 0.0453(4) Uani d . 1 O
O4 0.09383(10) 0.47893(7) 0.6730(3) 0.0682(5) Uani d . 1 O
N1 0.02518(9) 0.35143(6) 0.2690(2) 0.0352(4) Uani d . 1 N
N2 -0.05271(13) 0.22155(8) 0.2603(3) 0.0541(5) Uani d . 1 N
H2C -0.0374(17) 0.2130(11) 0.167(5) 0.067(9) Uiso d . 1 H
H2D -0.0880(19) 0.2029(14) 0.321(6) 0.095(11) Uiso d . 1 H
C1 -0.01983(11) 0.39341(7) 0.2541(3) 0.0377(4) Uani d . 1 C
C2 0.02165(13) 0.43620(8) 0.3411(3) 0.0430(5) Uani d . 1 C
H2A -0.0155 0.4549 0.4071 0.052 Uiso calc R 1 H
H2B 0.0461 0.4597 0.2668 0.052 Uiso calc R 1 H
C3 0.08403(12) 0.41003(8) 0.4419(3) 0.0420(5) Uani d . 1 C
H3 0.1334 0.4298 0.4454 0.050 Uiso calc R 1 H
C4 0.09620(11) 0.35903(8) 0.3635(3) 0.0421(5) Uani d . 1 C
H4A 0.1431 0.3594 0.2967 0.051 Uiso calc R 1 H
H4B 0.1018 0.3322 0.4421 0.051 Uiso calc R 1 H
C5 0.00571(12) 0.30290(7) 0.1991(3) 0.0408(5) Uani d . 1 C
H5A 0.0541 0.2863 0.1636 0.049 Uiso calc R 1 H
H5B -0.0277 0.3084 0.1068 0.049 Uiso calc R 1 H
C6 -0.03703(11) 0.26827(7) 0.3154(2) 0.0361(4) Uani d . 1 C
C7 0.06030(12) 0.43965(10) 0.7043(3) 0.0466(5) Uani d . 1 C
C8 0.02190(15) 0.42761(11) 0.8599(3) 0.0584(6) Uani d . 1 C
H8A 0.0596 0.4324 0.9441 0.088 Uiso calc R 1 H
H8B 0.0040 0.3928 0.8595 0.088 Uiso calc R 1 H
H8C -0.0226 0.4499 0.8760 0.088 Uiso calc R 1 H

loop_
_atom_site_aniso_label
_atom_site_aniso_U_11
_atom_site_aniso_U_22
_atom_site_aniso_U_33
_atom_site_aniso_U_12
_atom_site_aniso_U_13
_atom_site_aniso_U_23
O1 0.0506(9) 0.0535(9) 0.0602(10) 0.0079(7) -0.0110(9) 0.0081(9)
O2 0.0710(10) 0.0450(9) 0.0402(9) 0.0044(7) 0.0167(8) 0.0004(7)
O3 0.0486(8) 0.0515(9) 0.0359(8) -0.0102(6) 0.0049(7) -0.0033(7)
O4 0.0751(11) 0.0626(11) 0.0668(12) -0.0191(9) 0.0109(10) -0.0217(10)
N1 0.0364(8) 0.0312(8) 0.0380(9) 0.0018(6) -0.0007(7) -0.0013(7)
N2 0.0743(13) 0.0445(10) 0.0436(12) -0.0142(9) -0.0019(11) -0.0024(10)
C1 0.0411(10) 0.0358(10) 0.0362(10) 0.0019(8) 0.0066(8) 0.0069(9)
C2 0.0511(11) 0.0309(10) 0.0469(12) -0.0028(8) 0.0131(9) 0.0022(9)
C3 0.0410(9) 0.0446(10) 0.0405(11) -0.0106(9) 0.0091(9) -0.0025(10)
C4 0.0349(9) 0.0467(11) 0.0447(12) 0.0045(8) 0.0003(8) -0.0010(10)
C5 0.0508(11) 0.0368(10) 0.0348(10) 0.0015(8) 0.0045(9) -0.0035(9)
C6 0.0389(9) 0.0338(9) 0.0357(11) 0.0053(8) -0.0029(8) 0.0013(8)
C7 0.0408(10) 0.0599(14) 0.0390(12) 0.0056(10) -0.0037(9) -0.0091(11)
C8 0.0567(13) 0.0784(17) 0.0401(12) 0.0113(11) -0.0006(11) -0.0057(13)

loop_
_atom_type_symbol
_atom_type_description
_atom_type_scat_dispersion_real
_atom_type_scat_dispersion_imag
_atom_type_scat_source
C C 0.0033 0.0000 'International Tables Vol C Tables 4.2.6.8 and 6.1.1.4'
H H 0.0000 0.0000 'International Tables Vol C Tables 4.2.6.8 and 6.1.1.4'
N N 0.0061 0.0000 'International Tables Vol C Tables 4.2.6.8 and 6.1.1.4'
O O 0.0106 0.0000 'International Tables Vol C Tables 4.2.6.8 and 6.1.1.4'

loop_
_geom_angle_atom_site_label_1
_geom_angle_atom_site_label_2
_geom_angle_atom_site_label_3
_geom_angle
_geom_angle_publ_flag
C7 O3 C3 115.75(17) y
C1 N1 C5 123.84(17) y
C1 N1 C4 113.91(16) y
C5 N1 C4 122.25(15) y
C6 N2 H2C 119.9(19) y
C6 N2 H2D 115(2) y
H2C N2 H2D 124(3) ?
O1 C1 N1 125.69(19) ?
O1 C1 C2 126.76(18) ?
N1 C1 C2 107.52(17) ?
C1 C2 C3 104.90(17) ?
C1 C2 H2A 110.8 ?
C3 C2 H2A 110.8 ?
C1 C2 H2B 110.8 ?
C3 C2 H2B 110.8 ?
H2A C2 H2B 108.8 ?
O3 C3 C4 107.61(18) ?
O3 C3 C2 110.02(17) ?
C4 C3 C2 104.47(19) ?
O3 C3 H3 111.5 ?
C4 C3 H3 111.5 ?
C2 C3 H3 111.5 ?
N1 C4 C3 104.50(16) ?
N1 C4 H4A 110.9 ?
C3 C4 H4A 110.9 ?
N1 C4 H4B 110.9 ?
C3 C4 H4B 110.9 ?
H4A C4 H4B 108.9 ?
N1 C5 C6 111.84(17) ?
N1 C5 H5A 109.2 ?
C6 C5 H5A 109.2 ?
N1 C5 H5B 109.2 ?
C6 C5 H5B 109.2 ?
H5A C5 H5B 107.9 ?
O2 C6 N2 123.4(2) ?
O2 C6 C5 121.92(19) ?
N2 C6 C5 114.7(2) ?
O4 C7 O3 123.2(2) ?
O4 C7 C8 125.2(2) ?
O3 C7 C8 111.6(2) ?
C7 C8 H8A 109.5 ?
C7 C8 H8B 109.5 ?
H8A C8 H8B 109.5 ?
C7 C8 H8C 109.5 ?
H8A C8 H8C 109.5 ?
H8B C8 H8C 109.5 ?

loop_
_geom_bond_atom_site_label_1
_geom_bond_atom_site_label_2
_geom_bond_distance
_geom_bond_publ_flag
O1 C1 1.221(3) y
O2 C6 1.224(3) y
O3 C7 1.349(3) y
O3 C3 1.455(3) y
O4 C7 1.203(3) y
N1 C1 1.341(2) y
N1 C5 1.438(2) y
N1 C4 1.450(3) y
N2 C6 1.335(3) y
N2 H2C 0.86(4) ?
N2 H2D 0.92(4) ?
C1 C2 1.510(3) ?
C2 C3 1.514(3) ?
C2 H2A 0.9700 ?
C2 H2B 0.9700 ?
C3 C4 1.504(3) ?
C3 H3 0.9800 ?
C4 H4A 0.9700 ?
C4 H4B 0.9700 ?
C5 C6 1.516(3) ?
C5 H5A 0.9700 ?
C5 H5B 0.9700 ?
C7 C8 1.494(4) ?
C8 H8A 0.9600 ?
C8 H8B 0.9600 ?
C8 H8C 0.9600 ?

loop_
_geom_hbond_atom_site_label_D
_geom_hbond_atom_site_label_H
_geom_hbond_atom_site_label_A
_geom_hbond_site_symmetry_A
_geom_hbond_distance_DH
_geom_hbond_distance_HA
_geom_hbond_distance_DA
_geom_hbond_angle_DHA
_geom_hbond_publ_flag
N2 H2C O2 6_554 0.86(4) 2.41(4) 3.189(4) 152(3) yes
N2 H2D O1 16_445 0.92(4) 2.20(4) 3.113(3) 168(4) yes

loop_
_geom_torsion_atom_site_label_1
_geom_torsion_atom_site_label_2
_geom_torsion_atom_site_label_3
_geom_torsion_atom_site_label_4
_geom_torsion
C5 N1 C1 O1 -0.4(3)
C4 N1 C1 O1 179.75(19)
C5 N1 C1 C2 -178.81(18)
C4 N1 C1 C2 1.4(2)
O1 C1 C2 C3 167.3(2)
N1 C1 C2 C3 -14.3(2)
C7 O3 C3 C4 161.18(16)
C7 O3 C3 C2 -85.6(2)
C1 C2 C3 O3 -94.21(19)
C1 C2 C3 C4 21.0(2)
C1 N1 C4 C3 12.2(2)
C5 N1 C4 C3 -167.59(17)
O3 C3 C4 N1 96.8(2)
C2 C3 C4 N1 -20.1(2)
C1 N1 C5 C6 -95.6(2)
C4 N1 C5 C6 84.2(2)
N1 C5 C6 O2 3.4(3)
N1 C5 C6 N2 -176.38(17)
C3 O3 C7 O4 -3.9(3)
C3 O3 C7 C8 176.10(17)

loop_
_cod_related_entry_id
_cod_related_entry_database
_cod_related_entry_code
1 ChemSpider 14724441
